data_1532696
loop_
_publ_author_name
'Deng, D.W.'
'Kuo, K.H.'
'Luo, Z.P.'
'Miller, D.J.'
'Kramer, M.J.'
'Dennis, K.W.'

_publ_section_title
;
 Crystal structure of the hexagonal Zn3 Mg Y phase
;
_journal_name_full 'Journal of Alloys Compd.'
_journal_page_first 156
_journal_page_last 160
_journal_volume 373
_journal_year 2004
_chemical_formula_sum 'Mg6.6 Y7.6 Zn21.8'
_chemical_name_systematic 'Zn21.8 Mg6.6 Y7.6'
_space_group_IT_number 194
_symmetry_space_group_name_Hall '-P 6c 2c'
_symmetry_space_group_name_H-M 'P 63/m m c'
_cell_angle_alpha 90
_cell_angle_beta 90
_cell_angle_gamma 120
_cell_formula_units_Z 1
_cell_length_a 9.0822
_cell_length_b 9.0822
_cell_length_c 9.4155
_cell_volume 672.599
_citation_journal_id_ASTM JALCEU
_cod_data_source_file Deng_JALCEU_2004_1484.cif
_cod_data_source_block Mg6.6Y7.6Zn21.8
_cod_original_cell_volume 672.5989
_cod_database_code 1532696

loop_
_symmetry_equiv_pos_as_xyz
x,y,z
x-y,x,z+1/2
-y,x-y,z
-x,-y,z+1/2
-x+y,-x,z
y,-x+y,z+1/2
-y,-x,-z+1/2
x-y,-y,-z
x,x-y,-z+1/2
y,x,-z
-x+y,y,-z+1/2
-x,-x+y,-z
-x,-y,-z
-x+y,-x,-z-1/2
y,-x+y,-z
x,y,-z-1/2
x-y,x,-z
-y,x-y,-z-1/2
y,x,z-1/2
-x+y,y,z
-x,-x+y,z-1/2
-y,-x,z
x-y,-y,z-1/2
x,x-y,z

loop_
_atom_site_label
_atom_site_type_symbol
_atom_site_fract_x
_atom_site_fract_y
_atom_site_fract_z
_atom_site_occupancy
_atom_site_U_iso_or_equiv
Zn3 Zn 0.13216 0.56608 0.25 1 0.0
Y1 Y 0 0 0.25 0.788 0.0
Mg2 Mg 0 0 0.25 0.212 0.0
Zn1 Zn 0.6667 0.3333 0.9973 1 0.0
Zn4 Zn 0.15813 0.84187 0.08855 0.487 0.0
Mg1 Mg 0.15813 0.84187 0.08855 0.513 0.0
Y2 Y 0.7979 0.5958 0.25 1 0.0
Zn2 Zn 0 0.5 0 1 0.0
